data_4034983
loop_
_publ_author_name
'Lei, Xue'
'Zheng, Lei'
'Zhang, Chuanxin'
'Shi, Xiaodong'
'Chen, Yunfeng'

_publ_section_title
;
 Allylic C-S Bond Construction through Metal-Free Direct Nitroalkene
 Sulfonation.
;
_journal_issue 4
_journal_name_full 'The Journal of organic chemistry'
_journal_page_first 1772
_journal_page_last 1778
_journal_paper_doi 10.1021/acs.joc.7b02595
_journal_volume 83
_journal_year 2018
_chemical_formula_sum 'C16 H15 N O4 S'
_chemical_formula_weight 317.35
_space_group_crystal_system orthorhombic
_space_group_IT_number 19
_space_group_name_Hall 'P 2ac 2ab'
_space_group_name_H-M_alt 'P 21 21 21'
_atom_sites_solution_hydrogens geom
_audit_creation_method SHELXL-2014/7
_cell_angle_alpha 90
_cell_angle_beta 90
_cell_angle_gamma 90
_cell_formula_units_Z 4
_cell_length_a 5.6914(9)
_cell_length_b 7.7326(12)
_cell_length_c 33.904(5)
_cell_measurement_reflns_used 6318
_cell_measurement_temperature 296(2)
_cell_measurement_theta_max 30.41
_cell_measurement_theta_min 2.70
_cell_volume 1492.1(4)
_computing_cell_refinement 'Bruker SAINT'
_computing_data_collection 'Bruker APEX2'
_computing_data_reduction 'Bruker SAINT'
_computing_molecular_graphics 'Bruker SHELXTL'
_computing_publication_material 'Bruker SHELXTL'
_computing_structure_refinement 'SHELXL-2014/7 (Sheldrick, 2014)'
_computing_structure_solution 'SHELXS-97 (Sheldrick, 2008)'
_diffrn_ambient_temperature 296(2)
_diffrn_measured_fraction_theta_full 0.998
_diffrn_measured_fraction_theta_max 0.998
_diffrn_measurement_device_type 'Bruker APEX-II CCD'
_diffrn_measurement_method '\f and \w scans'
_diffrn_radiation_type MoK\a
_diffrn_radiation_wavelength 0.71073
_diffrn_reflns_av_R_equivalents 0.0237
_diffrn_reflns_av_unetI/netI 0.0216
_diffrn_reflns_Laue_measured_fraction_full 0.998
_diffrn_reflns_Laue_measured_fraction_max 0.998
_diffrn_reflns_limit_h_max 6
_diffrn_reflns_limit_h_min -6
_diffrn_reflns_limit_k_max 9
_diffrn_reflns_limit_k_min -9
_diffrn_reflns_limit_l_max 41
_diffrn_reflns_limit_l_min -40
_diffrn_reflns_number 10718
_diffrn_reflns_point_group_measured_fraction_full 0.997
_diffrn_reflns_point_group_measured_fraction_max 0.997
_diffrn_reflns_theta_full 25.242
_diffrn_reflns_theta_max 25.485
_diffrn_reflns_theta_min 1.201
_exptl_absorpt_coefficient_mu 0.235
_exptl_absorpt_correction_type none
_exptl_crystal_colour colorless
_exptl_crystal_density_diffrn 1.413
_exptl_crystal_description block
_exptl_crystal_F_000 664
_exptl_crystal_size_max 0.150
_exptl_crystal_size_mid 0.120
_exptl_crystal_size_min 0.100
_refine_diff_density_max 0.207
_refine_diff_density_min -0.188
_refine_diff_density_rms 0.044
_refine_ls_abs_structure_details
; 
 Flack x determined using 1040 quotients [(I+)-(I-)]/[(I+)+(I-)] 
 (Parsons, Flack and Wagner, Acta Cryst. B69 (2013) 249-259). 
;
_refine_ls_abs_structure_Flack 0.07(3)
_refine_ls_extinction_method none
_refine_ls_goodness_of_fit_ref 1.135
_refine_ls_hydrogen_treatment constr
_refine_ls_matrix_type full
_refine_ls_number_parameters 200
_refine_ls_number_reflns 2767
_refine_ls_number_restraints 0
_refine_ls_restrained_S_all 1.135
_refine_ls_R_factor_all 0.0381
_refine_ls_R_factor_gt 0.0373
_refine_ls_shift/su_max 0.000
_refine_ls_shift/su_mean 0.000
_refine_ls_structure_factor_coef Fsqd
_refine_ls_weighting_details 'w=1/[\s^2^(Fo^2^)+(0.0449P)^2^+0.5961P] where P=(Fo^2^+2Fc^2^)/3'
_refine_ls_weighting_scheme calc
_refine_ls_wR_factor_gt 0.0986
_refine_ls_wR_factor_ref 0.0993
_reflns_Friedel_coverage 0.672
_reflns_Friedel_fraction_full 0.997
_reflns_Friedel_fraction_max 0.997
_reflns_number_gt 2708
_reflns_number_total 2767
_reflns_threshold_expression 'I > 2\s(I)'
_cod_data_source_file jo7b02595_si_003.cif
_cod_data_source_block mo_170718d_0m
_cod_database_code 4034983
_shelx_shelxl_version_number 2014/7
_shelx_space_group_comment
; 
The symmetry employed for this shelxl refinement is uniquely defined 
by the following loop, which should always be used as a source of 
symmetry information in preference to the above space-group names. 
They are only intended as comments. 
;
_shelx_estimated_absorpt_t_min 0.966
_shelx_estimated_absorpt_t_max 0.977

loop_
_space_group_symop_operation_xyz
'x, y, z'
'-x+1/2, -y, z+1/2'
'x+1/2, -y+1/2, -z'
'-x, y+1/2, -z+1/2'

loop_
_atom_site_label
_atom_site_type_symbol
_atom_site_fract_x
_atom_site_fract_y
_atom_site_fract_z
_atom_site_U_iso_or_equiv
_atom_site_adp_type
_atom_site_occupancy
_atom_site_site_symmetry_order
_atom_site_calc_flag
_atom_site_refinement_flags_posn
_atom_site_refinement_flags_adp
C1 C 0.9569(8) 0.3935(5) 0.28500(10) 0.0533(9) Uani 1 1 d . .
H1A H 0.8470 0.3617 0.3052 0.080 Uiso 1 1 calc R U
H1B H 0.9916 0.5147 0.2870 0.080 Uiso 1 1 calc R U
H1C H 1.0990 0.3281 0.2882 0.080 Uiso 1 1 calc R U
C2 C 0.8517(6) 0.3559(4) 0.24495(9) 0.0394(7) Uani 1 1 d . .
C3 C 0.9703(6) 0.4059(4) 0.21083(10) 0.0420(8) Uani 1 1 d . .
H3 H 1.1095 0.4682 0.2129 0.050 Uiso 1 1 calc R U
C4 C 0.8838(6) 0.3640(4) 0.17406(9) 0.0397(7) Uani 1 1 d . .
H4 H 0.9638 0.3977 0.1514 0.048 Uiso 1 1 calc R U
C5 C 0.6766(5) 0.2714(4) 0.17131(8) 0.0331(6) Uani 1 1 d . .
C6 C 0.5555(6) 0.2240(5) 0.20470(9) 0.0429(7) Uani 1 1 d . .
H6 H 0.4152 0.1631 0.2026 0.051 Uiso 1 1 calc R U
C7 C 0.6432(6) 0.2672(5) 0.24133(9) 0.0450(8) Uani 1 1 d . .
H7 H 0.5604 0.2359 0.2639 0.054 Uiso 1 1 calc R U
C8 C 0.7547(6) 0.0183(4) 0.11494(9) 0.0360(7) Uani 1 1 d . .
H8A H 0.9085 0.0541 0.1057 0.043 Uiso 1 1 calc R U
H8B H 0.7755 -0.0466 0.1392 0.043 Uiso 1 1 calc R U
C9 C 0.6402(6) -0.0951(4) 0.08439(9) 0.0339(7) Uani 1 1 d . .
C10 C 0.6563(6) -0.0444(4) 0.04235(9) 0.0326(6) Uani 1 1 d . .
C11 C 0.4784(6) -0.0837(4) 0.01577(9) 0.0399(7) Uani 1 1 d . .
H11 H 0.3468 -0.1440 0.0245 0.048 Uiso 1 1 calc R U
C12 C 0.4933(7) -0.0350(5) -0.02340(10) 0.0479(9) Uani 1 1 d . .
H12 H 0.3723 -0.0624 -0.0408 0.057 Uiso 1 1 calc R U
C13 C 0.6874(7) 0.0541(4) -0.03668(10) 0.0449(8) Uani 1 1 d . .
H13 H 0.6977 0.0876 -0.0630 0.054 Uiso 1 1 calc R U
C14 C 0.8647(7) 0.0928(4) -0.01100(10) 0.0443(8) Uani 1 1 d . .
H14 H 0.9964 0.1520 -0.0200 0.053 Uiso 1 1 calc R U
C15 C 0.8509(6) 0.0453(4) 0.02815(9) 0.0391(7) Uani 1 1 d . .
H15 H 0.9729 0.0736 0.0452 0.047 Uiso 1 1 calc R U
C16 C 0.5150(6) -0.2356(4) 0.09332(9) 0.0431(8) Uani 1 1 d . .
H16 H 0.4629 -0.3030 0.0723 0.052 Uiso 1 1 calc R U
N1 N 0.4524(7) -0.2932(4) 0.13260(9) 0.0571(8) Uani 1 1 d . .
O1 O 0.3381(4) 0.1508(4) 0.12736(8) 0.0568(7) Uani 1 1 d . .
O2 O 0.6360(6) 0.3357(3) 0.09610(7) 0.0588(8) Uani 1 1 d . .
O3 O 0.5755(7) -0.2651(5) 0.16088(8) 0.0873(11) Uani 1 1 d . .
O4 O 0.2715(7) -0.3738(5) 0.13487(10) 0.0978(14) Uani 1 1 d . .
S1 S 0.57695(14) 0.20629(10) 0.12446(2) 0.0370(2) Uani 1 1 d . .

loop_
_atom_site_aniso_label
_atom_site_aniso_U_11
_atom_site_aniso_U_22
_atom_site_aniso_U_33
_atom_site_aniso_U_23
_atom_site_aniso_U_13
_atom_site_aniso_U_12
C1 0.066(2) 0.052(2) 0.0422(18) -0.0070(16) -0.0136(18) 0.001(2)
C2 0.0475(19) 0.0355(15) 0.0353(16) -0.0071(13) -0.0060(14) 0.0065(14)
C3 0.0425(18) 0.0386(16) 0.0449(17) -0.0044(14) -0.0032(15) -0.0090(14)
C4 0.0448(19) 0.0399(16) 0.0343(16) 0.0004(13) 0.0010(13) -0.0063(15)
C5 0.0377(15) 0.0347(14) 0.0268(14) -0.0037(12) -0.0032(12) 0.0029(14)
C6 0.0349(16) 0.0556(19) 0.0381(16) -0.0054(14) 0.0026(13) -0.0091(17)
C7 0.0450(19) 0.058(2) 0.0316(15) -0.0023(15) 0.0031(14) -0.0011(16)
C8 0.0368(16) 0.0391(16) 0.0321(16) -0.0005(13) -0.0023(13) 0.0025(13)
C9 0.0336(16) 0.0350(15) 0.0332(15) -0.0039(12) 0.0047(13) 0.0022(13)
C10 0.0348(15) 0.0299(14) 0.0331(15) -0.0059(12) 0.0019(12) -0.0007(13)
C11 0.0361(17) 0.0419(17) 0.0417(17) -0.0022(13) 0.0010(14) -0.0063(13)
C12 0.053(2) 0.0514(19) 0.0391(17) -0.0064(15) -0.0101(15) 0.0017(17)
C13 0.062(2) 0.0438(17) 0.0287(15) 0.0005(14) 0.0065(15) 0.0090(17)
C14 0.050(2) 0.0424(17) 0.0406(17) 0.0003(14) 0.0140(16) -0.0040(15)
C15 0.0370(16) 0.0445(17) 0.0359(16) -0.0026(13) 0.0023(14) -0.0065(14)
C16 0.057(2) 0.0398(17) 0.0330(15) -0.0058(13) 0.0068(14) -0.0104(15)
N1 0.080(2) 0.0459(16) 0.0456(17) -0.0020(14) 0.0189(16) -0.0151(19)
O1 0.0349(12) 0.0754(17) 0.0601(15) -0.0222(14) -0.0122(12) 0.0067(12)
O2 0.094(2) 0.0474(14) 0.0346(12) 0.0074(10) -0.0131(14) 0.0067(14)
O3 0.115(3) 0.108(3) 0.0392(14) 0.0154(16) -0.0029(17) -0.026(3)
O4 0.119(3) 0.101(3) 0.073(2) -0.0114(19) 0.042(2) -0.064(2)
S1 0.0399(4) 0.0393(4) 0.0317(4) -0.0046(3) -0.0078(3) 0.0051(3)

loop_
_atom_type_symbol
_atom_type_description
_atom_type_scat_dispersion_real
_atom_type_scat_dispersion_imag
_atom_type_scat_source
C C 0.0033 0.0016 'International Tables Vol C Tables 4.2.6.8 and 6.1.1.4'
H H 0.0000 0.0000 'International Tables Vol C Tables 4.2.6.8 and 6.1.1.4'
N N 0.0061 0.0033 'International Tables Vol C Tables 4.2.6.8 and 6.1.1.4'
O O 0.0106 0.0060 'International Tables Vol C Tables 4.2.6.8 and 6.1.1.4'
S S 0.1246 0.1234 'International Tables Vol C Tables 4.2.6.8 and 6.1.1.4'

loop_
_geom_angle_atom_site_label_1
_geom_angle_atom_site_label_2
_geom_angle_atom_site_label_3
_geom_angle
C2 C1 H1A 109.5
C2 C1 H1B 109.5
H1A C1 H1B 109.5
C2 C1 H1C 109.5
H1A C1 H1C 109.5
H1B C1 H1C 109.5
C7 C2 C3 118.8(3)
C7 C2 C1 121.2(3)
C3 C2 C1 120.0(3)
C4 C3 C2 120.8(3)
C4 C3 H3 119.6
C2 C3 H3 119.6
C3 C4 C5 119.1(3)
C3 C4 H4 120.4
C5 C4 H4 120.4
C6 C5 C4 120.7(3)
C6 C5 S1 120.3(2)
C4 C5 S1 118.9(2)
C5 C6 C7 119.7(3)
C5 C6 H6 120.2
C7 C6 H6 120.2
C2 C7 C6 120.9(3)
C2 C7 H7 119.6
C6 C7 H7 119.6
C9 C8 S1 110.5(2)
C9 C8 H8A 109.5
S1 C8 H8A 109.5
C9 C8 H8B 109.5
S1 C8 H8B 109.5
H8A C8 H8B 108.1
C16 C9 C10 117.8(3)
C16 C9 C8 123.3(3)
C10 C9 C8 118.8(3)
C11 C10 C15 117.7(3)
C11 C10 C9 121.4(3)
C15 C10 C9 120.9(3)
C12 C11 C10 121.2(3)
C12 C11 H11 119.4
C10 C11 H11 119.4
C13 C12 C11 119.9(3)
C13 C12 H12 120.0
C11 C12 H12 120.0
C14 C13 C12 119.6(3)
C14 C13 H13 120.2
C12 C13 H13 120.2
C13 C14 C15 120.9(3)
C13 C14 H14 119.6
C15 C14 H14 119.6
C14 C15 C10 120.7(3)
C14 C15 H15 119.7
C10 C15 H15 119.7
C9 C16 N1 126.2(3)
C9 C16 H16 116.9
N1 C16 H16 116.9
O4 N1 O3 122.5(3)
O4 N1 C16 115.3(3)
O3 N1 C16 122.1(3)
O2 S1 O1 118.74(18)
O2 S1 C5 109.35(15)
O1 S1 C5 109.29(16)
O2 S1 C8 108.24(16)
O1 S1 C8 107.74(16)
C5 S1 C8 102.21(14)

loop_
_geom_bond_atom_site_label_1
_geom_bond_atom_site_label_2
_geom_bond_distance
C1 C2 1.512(4)
C1 H1A 0.9600
C1 H1B 0.9600
C1 H1C 0.9600
C2 C7 1.376(5)
C2 C3 1.394(5)
C3 C4 1.379(4)
C3 H3 0.9300
C4 C5 1.383(5)
C4 H4 0.9300
C5 C6 1.375(4)
C5 S1 1.761(3)
C6 C7 1.379(4)
C6 H6 0.9300
C7 H7 0.9300
C8 C9 1.505(4)
C8 S1 1.800(3)
C8 H8A 0.9700
C8 H8B 0.9700
C9 C16 1.335(4)
C9 C10 1.481(4)
C10 C11 1.389(4)
C10 C15 1.393(4)
C11 C12 1.383(5)
C11 H11 0.9300
C12 C13 1.378(5)
C12 H12 0.9300
C13 C14 1.366(5)
C13 H13 0.9300
C14 C15 1.380(4)
C14 H14 0.9300
C15 H15 0.9300
C16 N1 1.449(4)
C16 H16 0.9300
N1 O4 1.206(4)
N1 O3 1.207(4)
O1 S1 1.429(3)
O2 S1 1.428(3)

loop_
_geom_hbond_atom_site_label_D
_geom_hbond_atom_site_label_H
_geom_hbond_atom_site_label_A
_geom_hbond_distance_DH
_geom_hbond_distance_HA
_geom_hbond_distance_DA
_geom_hbond_angle_DHA
_geom_hbond_site_symmetry_A
C8 H8B O3 0.97 2.17 2.875(5) 128.8 .
C4 H4 O4 0.93 2.55 3.278(4) 135.3 1_665

loop_
_geom_torsion_atom_site_label_1
_geom_torsion_atom_site_label_2
_geom_torsion_atom_site_label_3
_geom_torsion_atom_site_label_4
_geom_torsion
C7 C2 C3 C4 -1.5(5)
C1 C2 C3 C4 176.3(3)
C2 C3 C4 C5 0.0(5)
C3 C4 C5 C6 1.2(5)
C3 C4 C5 S1 -175.9(3)
C4 C5 C6 C7 -0.9(5)
S1 C5 C6 C7 176.2(3)
C3 C2 C7 C6 1.8(5)
C1 C2 C7 C6 -176.0(3)
C5 C6 C7 C2 -0.6(6)
S1 C8 C9 C16 -99.1(3)
S1 C8 C9 C10 77.7(3)
C16 C9 C10 C11 28.4(4)
C8 C9 C10 C11 -148.6(3)
C16 C9 C10 C15 -151.9(3)
C8 C9 C10 C15 31.1(4)
C15 C10 C11 C12 -0.2(5)
C9 C10 C11 C12 179.5(3)
C10 C11 C12 C13 0.1(5)
C11 C12 C13 C14 0.4(5)
C12 C13 C14 C15 -0.6(5)
C13 C14 C15 C10 0.5(5)
C11 C10 C15 C14 0.0(5)
C9 C10 C15 C14 -179.7(3)
C10 C9 C16 N1 -171.3(3)
C8 C9 C16 N1 5.5(6)
C9 C16 N1 O4 151.1(4)
C9 C16 N1 O3 -30.2(6)
C6 C5 S1 O2 148.2(3)
C4 C5 S1 O2 -34.7(3)
C6 C5 S1 O1 16.7(3)
C4 C5 S1 O1 -166.2(3)
C6 C5 S1 C8 -97.3(3)
C4 C5 S1 C8 79.8(3)
C9 C8 S1 O2 -85.9(3)
C9 C8 S1 O1 43.6(3)
C9 C8 S1 C5 158.7(2)
